data_7134360
loop_
_publ_author_name
'Kumari, Akanksha'
'Peddi, Balakrishna'
'Yildiz, Cem. B.'
'Majumdar, Moumita'

_publ_section_title
;
 An intramolecular phosphine-oxide stabilized germanium(iv) di-cation with
 enhanced Lewis acidity and catalytic applications
;
_journal_issue 35
_journal_name_full 'Chemical Communications'
_journal_page_first 6506
_journal_page_last 6509
_journal_paper_doi 10.1039/D5CC00250H
_journal_volume 61
_journal_year 2025
_chemical_formula_sum 'C89 H114 Cl6 F24 Ge2 N4 O4 P4 Sb4'
_chemical_formula_weight 2728.59
_space_group_crystal_system monoclinic
_space_group_IT_number 15
_space_group_name_Hall '-C 2yc'
_space_group_name_H-M_alt 'C 1 2/c 1'
_atom_sites_solution_hydrogens geom
_atom_sites_solution_primary dual
_audit_creation_method SHELXL-2018/3
_audit_update_record
;
2025-01-14 deposited with the CCDC.	2025-03-27 downloaded from the CCDC.
;
_cell_angle_alpha 90
_cell_angle_beta 95.368(7)
_cell_angle_gamma 90
_cell_formula_units_Z 4
_cell_length_a 42.865(13)
_cell_length_b 16.681(5)
_cell_length_c 14.760(4)
_cell_measurement_reflns_used 5305
_cell_measurement_temperature 150(2)
_cell_measurement_theta_max 23.995
_cell_measurement_theta_min 2.256
_cell_volume 10508(5)
_computing_structure_refinement 'SHELXL-2018/3 (Sheldrick, 2018)'
_computing_structure_solution 'SHELXT 2018/2 (Sheldrick, 2018)'
_diffrn_ambient_temperature 150(2)
_diffrn_measured_fraction_theta_full 0.999
_diffrn_measured_fraction_theta_max 0.992
_diffrn_measurement_device_type 'Bruker APEX-4'
_diffrn_measurement_method '\f and \w scans'
_diffrn_radiation_type MoK\a
_diffrn_radiation_wavelength 0.71073
_diffrn_reflns_av_R_equivalents 0.0615
_diffrn_reflns_av_unetI/netI 0.0684
_diffrn_reflns_Laue_measured_fraction_full 0.999
_diffrn_reflns_Laue_measured_fraction_max 0.992
_diffrn_reflns_limit_h_max 45
_diffrn_reflns_limit_h_min -51
_diffrn_reflns_limit_k_max 19
_diffrn_reflns_limit_k_min -20
_diffrn_reflns_limit_l_max 17
_diffrn_reflns_limit_l_min -17
_diffrn_reflns_number 32891
_diffrn_reflns_point_group_measured_fraction_full 0.999
_diffrn_reflns_point_group_measured_fraction_max 0.992
_diffrn_reflns_theta_full 25.242
_diffrn_reflns_theta_max 25.486
_diffrn_reflns_theta_min 1.311
_exptl_absorpt_coefficient_mu 1.884
_exptl_absorpt_correction_T_max 0.7452
_exptl_absorpt_correction_T_min 0.6336
_exptl_absorpt_correction_type multi-scan
_exptl_absorpt_process_details SADABS
_exptl_crystal_colour 'clear light colourless'
_exptl_crystal_colour_lustre clear
_exptl_crystal_colour_modifier light
_exptl_crystal_colour_primary colourless
_exptl_crystal_density_diffrn 1.725
_exptl_crystal_description needle
_exptl_crystal_F_000 5416
_exptl_crystal_preparation DCM/pentane
_exptl_crystal_size_max 0.1
_exptl_crystal_size_mid 0.05
_exptl_crystal_size_min 0.04
_refine_diff_density_max 0.825
_refine_diff_density_min -0.846
_refine_diff_density_rms 0.104
_refine_ls_extinction_method none
_refine_ls_goodness_of_fit_ref 1.017
_refine_ls_hydrogen_treatment constr
_refine_ls_matrix_type full
_refine_ls_number_parameters 694
_refine_ls_number_reflns 9676
_refine_ls_number_restraints 315
_refine_ls_restrained_S_all 1.032
_refine_ls_R_factor_all 0.0787
_refine_ls_R_factor_gt 0.0401
_refine_ls_shift/su_max 0.002
_refine_ls_shift/su_mean 0.000
_refine_ls_structure_factor_coef Fsqd
_refine_ls_weighting_details 'w=1/[\s^2^(Fo^2^)+(0.0284P)^2^+28.9944P] where P=(Fo^2^+2Fc^2^)/3'
_refine_ls_weighting_scheme calc
_refine_ls_wR_factor_gt 0.0772
_refine_ls_wR_factor_ref 0.0930
_reflns_Friedel_coverage 0.000
_reflns_number_gt 6688
_reflns_number_total 9676
_reflns_threshold_expression 'I > 2\s(I)'
_cod_data_source_file d5cc00250h2.cif
_cod_data_source_block shelx_CCDC2
_cod_depositor_comments 'Adding full bibliography for 7134358--7134361.cif.'
_cod_original_sg_symbol_H-M 'C 2/c'
_cod_database_code 7134360
_shelx_shelxl_version_number 2018/3
_shelx_space_group_comment
;
The symmetry employed for this shelxl refinement is uniquely defined
by the following loop, which should always be used as a source of
symmetry information in preference to the above space-group names.
They are only intended as comments.
;

loop_
_space_group_symop_operation_xyz
'x, y, z'
'-x, y, -z+1/2'
'x+1/2, y+1/2, z'
'-x+1/2, y+1/2, -z+1/2'
'-x, -y, -z'
'x, -y, z-1/2'
'-x+1/2, -y+1/2, -z'
'x+1/2, -y+1/2, z-1/2'

loop_
_atom_site_label
_atom_site_type_symbol
_atom_site_fract_x
_atom_site_fract_y
_atom_site_fract_z
_atom_site_U_iso_or_equiv
_atom_site_adp_type
_atom_site_occupancy
_atom_site_site_symmetry_order
_atom_site_calc_flag
_atom_site_refinement_flags_posn
_atom_site_refinement_flags_adp
_atom_site_refinement_flags_occupancy
_atom_site_disorder_assembly
_atom_site_disorder_group
Ge1 Ge 0.62831(2) 0.63407(3) 0.50712(3) 0.01768(11) Uani 1 1 d . . . . .
P1_1 P 0.57504(3) 0.70976(7) 0.62366(8) 0.0209(3) Uani 1 1 d . . . . .
O1_1 O 0.58686(7) 0.65663(16) 0.55040(18) 0.0206(7) Uani 1 1 d . . . . .
C1_1 C 0.65040(10) 0.6963(2) 0.6045(3) 0.0167(9) Uani 1 1 d . . . . .
C2_1 C 0.63695(10) 0.7595(2) 0.6558(3) 0.0193(10) Uani 1 1 d . . . . .
C3_1 C 0.60483(10) 0.7798(2) 0.6609(3) 0.0199(10) Uani 1 1 d . . . . .
C4_1 C 0.59696(12) 0.8464(3) 0.7103(3) 0.0292(11) Uani 1 1 d . . . . .
H4_1 H 0.575900 0.859510 0.711171 0.035 Uiso 1 1 calc R U . . .
C5_1 C 0.61959(13) 0.8951(3) 0.7593(3) 0.0341(13) Uani 1 1 d . . . . .
H5_1 H 0.613590 0.940294 0.790184 0.041 Uiso 1 1 calc R U . . .
C6_1 C 0.65009(12) 0.8749(3) 0.7604(3) 0.0296(12) Uani 1 1 d . . . . .
C7_1 C 0.65877(10) 0.8082(2) 0.7097(3) 0.0205(10) Uani 1 1 d . . . . .
C8_1 C 0.69128(11) 0.7952(3) 0.7199(3) 0.0255(11) Uani 1 1 d . . . . .
C9_1 C 0.70303(11) 0.7310(3) 0.6782(3) 0.0273(11) Uani 1 1 d . . . . .
H9_1 H 0.724201 0.718089 0.687451 0.033 Uiso 1 1 calc R U . . .
C10_1 C 0.68222(10) 0.6844(2) 0.6206(3) 0.0214(10) Uani 1 1 d . . . . .
H10_1 H 0.690733 0.641712 0.590742 0.026 Uiso 1 1 calc R U . . .
C11_1 C 0.67913(13) 0.9099(3) 0.8116(3) 0.0387(13) Uani 1 1 d . . . . .
H11A_1 H 0.678309 0.904517 0.876739 0.046 Uiso 1 1 calc R U . . .
H11B_1 H 0.681290 0.966236 0.796993 0.046 Uiso 1 1 calc R U . . .
C12_1 C 0.70661(13) 0.8607(3) 0.7793(3) 0.0389(13) Uani 1 1 d . . . . .
H12A_1 H 0.719808 0.894039 0.744968 0.047 Uiso 1 1 calc R U . . .
H12B_1 H 0.719306 0.837921 0.830854 0.047 Uiso 1 1 calc R U . . .
C13_1 C 0.56688(10) 0.6485(3) 0.7194(3) 0.0240(10) Uani 1 1 d . . . . .
H13_1 H 0.550907 0.609460 0.696936 0.029 Uiso 1 1 calc R U . . .
C14_1 C 0.59610(11) 0.6007(3) 0.7548(3) 0.0310(12) Uani 1 1 d . . . . .
H14A_1 H 0.603387 0.570013 0.705948 0.047 Uiso 1 1 calc R U . . .
H14B_1 H 0.590942 0.565126 0.802341 0.047 Uiso 1 1 calc R U . . .
H14C_1 H 0.612259 0.636972 0.778327 0.047 Uiso 1 1 calc R U . . .
C15_1 C 0.55345(11) 0.6957(3) 0.7952(3) 0.0341(12) Uani 1 1 d . . . . .
H15A_1 H 0.535047 0.724077 0.770821 0.051 Uiso 1 1 calc R U . . .
H15B_1 H 0.568788 0.733373 0.820637 0.051 Uiso 1 1 calc R U . . .
H15C_1 H 0.548043 0.659522 0.841772 0.051 Uiso 1 1 calc R U . . .
C16_1 C 0.53957(11) 0.7589(3) 0.5797(3) 0.0326(12) Uani 1 1 d . . . . .
H16_1 H 0.531387 0.788616 0.629605 0.039 Uiso 1 1 calc R U . . .
C17_1 C 0.54590(13) 0.8190(3) 0.5048(3) 0.0450(15) Uani 1 1 d . . . . .
H17A_1 H 0.553992 0.791030 0.455177 0.068 Uiso 1 1 calc R U . . .
H17B_1 H 0.560936 0.857931 0.528899 0.068 Uiso 1 1 calc R U . . .
H17C_1 H 0.526732 0.845502 0.483519 0.068 Uiso 1 1 calc R U . . .
C18_1 C 0.51504(12) 0.6963(3) 0.5454(4) 0.0448(14) Uani 1 1 d . . . . .
H18A_1 H 0.495719 0.722746 0.525562 0.067 Uiso 1 1 calc R U . . .
H18B_1 H 0.511666 0.659758 0.593821 0.067 Uiso 1 1 calc R U . . .
H18C_1 H 0.522391 0.667196 0.495503 0.067 Uiso 1 1 calc R U . . .
P1_2 P 0.68468(3) 0.56564(7) 0.39467(8) 0.0224(3) Uani 1 1 d . . . . .
O1_2 O 0.66709(7) 0.62895(17) 0.44407(19) 0.0225(7) Uani 1 1 d . . . . .
C1_2 C 0.62025(10) 0.5186(2) 0.4971(3) 0.0189(10) Uani 1 1 d . . . . .
C2_2 C 0.64140(10) 0.4599(2) 0.4648(3) 0.0204(10) Uani 1 1 d . . . . .
C3_2 C 0.67005(10) 0.4700(3) 0.4221(3) 0.0208(10) Uani 1 1 d . . . . .
C4_2 C 0.68708(11) 0.4034(3) 0.3983(3) 0.0297(11) Uani 1 1 d . . . . .
H4_2 H 0.705546 0.412047 0.371306 0.036 Uiso 1 1 calc R U . . .
C5_2 C 0.67800(12) 0.3247(3) 0.4127(3) 0.0331(12) Uani 1 1 d . . . . .
H5_2 H 0.690322 0.281845 0.397225 0.040 Uiso 1 1 calc R U . . .
C6_2 C 0.65030(11) 0.3123(3) 0.4503(3) 0.0265(11) Uani 1 1 d . . . . .
C7_2 C 0.63287(10) 0.3785(3) 0.4758(3) 0.0211(10) Uani 1 1 d . . . . .
C8_2 C 0.60561(11) 0.3532(3) 0.5127(3) 0.0254(11) Uani 1 1 d . . . . .
C9_2 C 0.58482(11) 0.4093(3) 0.5376(3) 0.0287(11) Uani 1 1 d . . . . .
H9_2 H 0.566016 0.394321 0.559448 0.034 Uiso 1 1 calc R U . . .
C10_2 C 0.59289(11) 0.4907(3) 0.5288(3) 0.0255(11) Uani 1 1 d . . . . .
H10_2 H 0.578660 0.528657 0.545698 0.031 Uiso 1 1 calc R U . . .
C11_2 C 0.63338(12) 0.2363(3) 0.4697(3) 0.0330(12) Uani 1 1 d . . . . .
H11A_2 H 0.646892 0.200654 0.507621 0.040 Uiso 1 1 calc R U . . .
H11B_2 H 0.626376 0.208684 0.413601 0.040 Uiso 1 1 calc R U . . .
C12_2 C 0.60538(12) 0.2630(3) 0.5195(3) 0.0336(12) Uani 1 1 d . . . . .
H12A_2 H 0.585992 0.241112 0.490450 0.040 Uiso 1 1 calc R U . . .
H12B_2 H 0.607816 0.245862 0.582557 0.040 Uiso 1 1 calc R U . . .
C13_2 C 0.67917(11) 0.5859(3) 0.2741(3) 0.0308(12) Uani 1 1 d . . . . .
H13_2 H 0.686665 0.640702 0.265688 0.037 Uiso 1 1 calc R U . . .
C14_2 C 0.69772(18) 0.5322(5) 0.2159(4) 0.097(3) Uani 1 1 d . . . . .
H14A_2 H 0.696192 0.552222 0.154709 0.145 Uiso 1 1 calc R U . . .
H14B_2 H 0.689406 0.478739 0.216099 0.145 Uiso 1 1 calc R U . . .
H14C_2 H 0.719292 0.531523 0.240182 0.145 Uiso 1 1 calc R U . . .
C15_2 C 0.64506(13) 0.5852(4) 0.2393(3) 0.0486(15) Uani 1 1 d . . . . .
H15A_2 H 0.634403 0.627766 0.267451 0.073 Uiso 1 1 calc R U . . .
H15B_2 H 0.635979 0.534700 0.253851 0.073 Uiso 1 1 calc R U . . .
H15C_2 H 0.643025 0.592514 0.174549 0.073 Uiso 1 1 calc R U . . .
C16_2 C 0.72648(10) 0.5704(3) 0.4284(3) 0.0280(11) Uani 1 1 d . . . . .
H16_2 H 0.736897 0.541156 0.382104 0.034 Uiso 1 1 calc R U . . .
C17_2 C 0.73730(12) 0.6580(3) 0.4247(4) 0.0393(13) Uani 1 1 d . . . . .
H17A_2 H 0.732742 0.678321 0.364031 0.059 Uiso 1 1 calc R U . . .
H17B_2 H 0.759459 0.660879 0.441463 0.059 Uiso 1 1 calc R U . . .
H17C_2 H 0.726476 0.689548 0.466209 0.059 Uiso 1 1 calc R U . . .
C18_2 C 0.73692(11) 0.5318(3) 0.5194(3) 0.0337(12) Uani 1 1 d . . . . .
H18A_2 H 0.728979 0.477988 0.520354 0.051 Uiso 1 1 calc R U . . .
H18B_2 H 0.728979 0.562221 0.567447 0.051 Uiso 1 1 calc R U . . .
H18C_2 H 0.759392 0.530684 0.527993 0.051 Uiso 1 1 calc R U . . .
N1_3 N 0.61188(8) 0.6965(2) 0.4028(2) 0.0198(8) Uani 1 1 d . . . . .
N2_3 N 0.57138(9) 0.8383(2) 0.1929(2) 0.0259(9) Uani 1 1 d . . . . .
C1_3 C 0.62666(11) 0.7623(3) 0.3749(3) 0.0271(11) Uani 1 1 d . . . . .
H1_3 H 0.646086 0.775492 0.404468 0.033 Uiso 1 1 calc R U . . .
C2_3 C 0.61466(11) 0.8100(3) 0.3060(3) 0.0292(11) Uani 1 1 d . . . . .
H2_3 H 0.625803 0.854544 0.289182 0.035 Uiso 1 1 calc R U . . .
C3_3 C 0.58502(11) 0.7918(3) 0.2596(3) 0.0246(11) Uani 1 1 d . . . . .
C4_3 C 0.57067(10) 0.7209(3) 0.2870(3) 0.0247(11) Uani 1 1 d . . . . .
H4_3 H 0.551845 0.704111 0.256375 0.030 Uiso 1 1 calc R U . . .
C5_3 C 0.58406(11) 0.6767(3) 0.3576(3) 0.0245(11) Uani 1 1 d . . . . .
H5_3 H 0.573707 0.631228 0.375522 0.029 Uiso 1 1 calc R U . . .
C6_3 C 0.58641(13) 0.9107(3) 0.1618(4) 0.0451(15) Uani 1 1 d . . . . .
H6A_3 H 0.608190 0.900117 0.156631 0.068 Uiso 1 1 calc R U . . .
H6B_3 H 0.584461 0.953137 0.204795 0.068 Uiso 1 1 calc R U . . .
H6C_3 H 0.576451 0.926322 0.103495 0.068 Uiso 1 1 calc R U . . .
C7_3 C 0.54018(12) 0.8204(3) 0.1508(3) 0.0352(12) Uani 1 1 d . . . . .
H7A_3 H 0.534065 0.860506 0.105965 0.053 Uiso 1 1 calc R U . . .
H7B_3 H 0.525643 0.820229 0.196495 0.053 Uiso 1 1 calc R U . . .
H7C_3 H 0.540212 0.768757 0.122212 0.053 Uiso 1 1 calc R U . . .
C1_4 C 0.65525(17) 0.9665(4) 0.5371(4) 0.074(2) Uani 1 1 d D . . . .
H1A_4 H 0.653023 0.944253 0.596827 0.089 Uiso 1 1 calc R U . . .
H1B_4 H 0.664902 1.018908 0.545518 0.089 Uiso 1 1 calc R U . . .
Cl1_4 Cl 0.67983(4) 0.90477(10) 0.48055(15) 0.0788(6) Uani 1 1 d D . . . .
Cl2_4 Cl 0.61887(4) 0.97748(11) 0.48010(12) 0.0761(5) Uani 1 1 d D . . . .
Sb1_5 Sb 0.70802(2) 0.84803(2) 0.17290(2) 0.03536(11) Uani 1 1 d D . . . .
F1_5 F 0.74546(9) 0.7995(3) 0.1517(2) 0.1037(17) Uani 1 1 d D . . . .
F2_5 F 0.70038(7) 0.86897(18) 0.0489(2) 0.0522(8) Uani 1 1 d D . . . .
F3_5 F 0.67099(7) 0.9009(2) 0.1933(2) 0.0676(11) Uani 1 1 d D . . . .
F4_5 F 0.71522(9) 0.8272(2) 0.2965(2) 0.0756(12) Uani 1 1 d D . . . .
F5_5 F 0.68615(12) 0.7531(2) 0.1574(3) 0.1088(17) Uani 1 1 d D . . . .
F6_5 F 0.72894(10) 0.9445(2) 0.1877(3) 0.0912(14) Uani 1 1 d D . . . .
Sb1_6 Sb 0.52405(2) 0.95062(4) 0.86608(5) 0.02432(17) Uani 0.5 1 d D U P A 1
F1_6 F 0.56733(12) 0.9541(4) 0.8672(4) 0.0531(16) Uani 0.5 1 d D U P A 1
F2_6 F 0.52662(15) 0.8453(4) 0.9094(4) 0.0467(16) Uiso 0.5 1 d D U P A 1
F3_6 F 0.48059(12) 0.9466(3) 0.8645(4) 0.0470(15) Uani 0.5 1 d D U P A 1
F4_6 F 0.52076(15) 1.0558(3) 0.8240(4) 0.0474(16) Uiso 0.5 1 d D U P A 1
F5_6 F 0.52702(14) 0.9846(3) 0.9870(3) 0.0428(15) Uani 0.5 1 d D U P A 1
F6_6 F 0.52139(14) 0.9123(4) 0.7464(4) 0.0529(17) Uani 0.5 1 d D U P A 1
C1_6 C 0.5285(3) 0.9794(6) 0.9066(9) 0.038(2) Uani 0.5 1 d D U P B 2
H1A_6 H 0.506132 0.977725 0.888889 0.045 Uiso 0.5 1 calc R U P B 2
H1B_6 H 0.531627 0.999695 0.968403 0.045 Uiso 0.5 1 calc R U P B 2
Cl1_6 Cl 0.54444(7) 0.88018(16) 0.90249(19) 0.0439(7) Uani 0.5 1 d D U P B 2
Cl2_6 Cl 0.54649(7) 1.04334(15) 0.83396(17) 0.0385(6) Uani 0.5 1 d D U P B 2
Sb1_7 Sb 0.49918(18) 0.45877(3) 0.7365(3) 0.0327(7) Uani 0.5 1 d D U P C -1
F1_7 F 0.4997(6) 0.5682(3) 0.7432(14) 0.059(3) Uani 0.5 1 d D U P C -1
F2_7 F 0.5312(3) 0.4484(9) 0.8254(9) 0.110(5) Uani 0.5 1 d D U P C -1
F3_7 F 0.4995(2) 0.3501(3) 0.7121(5) 0.084(4) Uani 0.5 1 d D U P C -1
F4_7 F 0.4680(3) 0.4686(8) 0.6417(7) 0.071(3) Uani 0.5 1 d D U P C -1
F5_7 F 0.4676(3) 0.4459(7) 0.8091(9) 0.097(4) Uani 0.5 1 d D U P C -1
F6_7 F 0.5298(2) 0.4701(6) 0.6566(7) 0.072(4) Uani 0.5 1 d D U P C -1

loop_
_atom_site_aniso_label
_atom_site_aniso_U_11
_atom_site_aniso_U_22
_atom_site_aniso_U_33
_atom_site_aniso_U_23
_atom_site_aniso_U_13
_atom_site_aniso_U_12
Ge1 0.0200(3) 0.0190(3) 0.0149(2) -0.00197(19) 0.0064(2) -0.00074(18)
P1_1 0.0207(6) 0.0248(7) 0.0181(6) 0.0033(5) 0.0074(5) 0.0058(5)
O1_1 0.0208(16) 0.0241(17) 0.0179(16) -0.0029(13) 0.0066(14) 0.0000(12)
C1_1 0.020(2) 0.016(2) 0.015(2) 0.0018(17) 0.0052(19) 0.0011(17)
C2_1 0.028(3) 0.018(2) 0.013(2) 0.0059(18) 0.007(2) 0.0025(18)
C3_1 0.029(3) 0.018(2) 0.014(2) 0.0029(18) 0.009(2) 0.0028(18)
C4_1 0.035(3) 0.027(3) 0.028(3) 0.007(2) 0.014(2) 0.011(2)
C5_1 0.064(4) 0.016(3) 0.025(3) -0.002(2) 0.017(3) 0.001(2)
C6_1 0.048(3) 0.020(3) 0.021(3) -0.002(2) 0.008(3) -0.007(2)
C7_1 0.032(3) 0.015(2) 0.015(2) 0.0040(18) 0.008(2) -0.0022(19)
C8_1 0.033(3) 0.027(3) 0.017(2) 0.004(2) 0.007(2) -0.011(2)
C9_1 0.022(3) 0.034(3) 0.025(3) 0.006(2) -0.003(2) -0.001(2)
C10_1 0.025(3) 0.020(2) 0.019(2) 0.0015(19) 0.007(2) 0.0012(19)
C11_1 0.061(4) 0.031(3) 0.024(3) -0.008(2) 0.006(3) -0.015(3)
C12_1 0.048(3) 0.036(3) 0.031(3) 0.000(2) -0.006(3) -0.018(3)
C13_1 0.024(3) 0.027(3) 0.021(2) 0.002(2) 0.006(2) -0.0035(19)
C14_1 0.040(3) 0.033(3) 0.020(3) 0.011(2) 0.004(2) 0.003(2)
C15_1 0.035(3) 0.045(3) 0.025(3) 0.005(2) 0.014(2) -0.005(2)
C16_1 0.028(3) 0.050(3) 0.022(3) 0.005(2) 0.008(2) 0.015(2)
C17_1 0.047(4) 0.054(4) 0.035(3) 0.016(3) 0.003(3) 0.027(3)
C18_1 0.025(3) 0.075(4) 0.033(3) 0.006(3) -0.006(3) 0.015(3)
P1_2 0.0267(7) 0.0228(6) 0.0195(6) -0.0022(5) 0.0116(6) 0.0004(5)
O1_2 0.0251(17) 0.0235(17) 0.0210(17) -0.0052(13) 0.0128(14) -0.0015(13)
C1_2 0.026(3) 0.019(2) 0.013(2) -0.0019(17) 0.007(2) -0.0040(18)
C2_2 0.032(3) 0.019(2) 0.010(2) -0.0003(17) 0.001(2) -0.0042(19)
C3_2 0.023(3) 0.022(2) 0.017(2) -0.0028(18) 0.003(2) 0.0013(18)
C4_2 0.031(3) 0.029(3) 0.030(3) -0.003(2) 0.009(2) 0.000(2)
C5_2 0.042(3) 0.020(3) 0.038(3) -0.006(2) 0.007(3) 0.007(2)
C6_2 0.037(3) 0.024(3) 0.017(2) -0.0012(19) -0.005(2) 0.001(2)
C7_2 0.027(3) 0.023(3) 0.013(2) -0.0028(18) 0.003(2) -0.0013(19)
C8_2 0.039(3) 0.023(3) 0.014(2) 0.0000(19) 0.005(2) -0.005(2)
C9_2 0.032(3) 0.030(3) 0.026(3) -0.002(2) 0.010(2) -0.010(2)
C10_2 0.030(3) 0.025(3) 0.023(3) -0.006(2) 0.012(2) -0.002(2)
C11_2 0.044(3) 0.022(3) 0.032(3) 0.002(2) -0.001(3) -0.002(2)
C12_2 0.052(3) 0.025(3) 0.025(3) 0.005(2) 0.008(3) -0.006(2)
C13_2 0.038(3) 0.035(3) 0.021(3) -0.001(2) 0.011(2) 0.001(2)
C14_2 0.113(7) 0.158(8) 0.021(3) -0.004(4) 0.019(4) 0.087(6)
C15_2 0.051(4) 0.079(4) 0.015(3) -0.010(3) 0.003(3) -0.005(3)
C16_2 0.024(3) 0.030(3) 0.034(3) 0.001(2) 0.019(2) 0.003(2)
C17_2 0.030(3) 0.037(3) 0.053(4) 0.004(3) 0.013(3) -0.006(2)
C18_2 0.025(3) 0.036(3) 0.041(3) 0.002(2) 0.011(2) 0.006(2)
N1_3 0.020(2) 0.021(2) 0.019(2) -0.0009(15) 0.0050(17) -0.0045(15)
N2_3 0.034(2) 0.025(2) 0.019(2) 0.0044(16) 0.0010(19) -0.0042(17)
C1_3 0.030(3) 0.024(3) 0.027(3) -0.003(2) 0.002(2) -0.012(2)
C2_3 0.037(3) 0.026(3) 0.025(3) 0.006(2) 0.003(2) -0.014(2)
C3_3 0.036(3) 0.025(3) 0.013(2) -0.0011(19) 0.005(2) -0.005(2)
C4_3 0.022(3) 0.034(3) 0.018(2) -0.001(2) -0.002(2) -0.008(2)
C5_3 0.027(3) 0.026(3) 0.020(2) 0.000(2) 0.003(2) -0.009(2)
C6_3 0.055(4) 0.039(3) 0.039(3) 0.015(2) -0.008(3) -0.017(3)
C7_3 0.036(3) 0.042(3) 0.027(3) 0.007(2) -0.002(2) -0.002(2)
C1_4 0.132(7) 0.057(4) 0.030(3) 0.008(3) -0.004(4) -0.019(4)
Cl1_4 0.0362(9) 0.0505(10) 0.1451(18) -0.0057(10) -0.0148(11) -0.0104(7)
Cl2_4 0.0777(13) 0.0934(14) 0.0597(11) -0.0079(9) 0.0200(10) 0.0340(10)
Sb1_5 0.0327(2) 0.0358(2) 0.0369(2) 0.00654(16) -0.00045(17) 0.00342(15)
F1_5 0.085(3) 0.171(4) 0.053(2) -0.006(3) -0.003(2) 0.086(3)
F2_5 0.052(2) 0.060(2) 0.0434(19) 0.0146(16) 0.0003(16) 0.0016(16)
F3_5 0.043(2) 0.093(3) 0.070(2) 0.035(2) 0.0226(19) 0.0251(18)
F4_5 0.083(3) 0.102(3) 0.041(2) 0.0087(19) -0.002(2) 0.033(2)
F5_5 0.189(5) 0.048(2) 0.086(3) 0.016(2) -0.005(3) -0.055(3)
F6_5 0.101(3) 0.090(3) 0.088(3) -0.035(2) 0.039(3) -0.065(2)
Sb1_6 0.0228(4) 0.0256(4) 0.0259(4) -0.0042(3) 0.0098(3) -0.0002(3)
F1_6 0.028(3) 0.089(5) 0.045(4) 0.001(3) 0.013(3) -0.007(3)
F3_6 0.029(3) 0.052(4) 0.061(4) 0.016(3) 0.007(3) 0.003(3)
F5_6 0.060(4) 0.043(4) 0.027(3) -0.005(3) 0.014(3) 0.005(3)
F6_6 0.058(4) 0.068(4) 0.032(3) -0.016(3) -0.001(3) 0.015(3)
C1_6 0.038(5) 0.038(5) 0.039(5) 0.002(5) 0.013(5) 0.012(4)
Cl1_6 0.0577(19) 0.0306(15) 0.0445(16) 0.0065(12) 0.0108(15) 0.0105(13)
Cl2_6 0.0516(17) 0.0342(15) 0.0306(14) 0.0054(11) 0.0081(13) -0.0026(12)
Sb1_7 0.0212(7) 0.0224(3) 0.054(2) -0.0050(5) 0.0023(18) 0.0006(6)
F1_7 0.033(3) 0.035(3) 0.110(7) 0.048(7) 0.014(5) 0.004(8)
F2_7 0.094(8) 0.085(8) 0.135(11) -0.031(7) -0.079(8) 0.044(6)
F3_7 0.036(3) 0.037(3) 0.177(10) -0.045(4) 0.000(8) -0.002(4)
F4_7 0.066(6) 0.077(8) 0.063(6) -0.005(6) -0.021(5) -0.001(5)
F5_7 0.119(8) 0.064(7) 0.121(10) -0.024(6) 0.084(7) -0.034(5)
F6_7 0.065(6) 0.073(8) 0.087(7) -0.040(6) 0.051(5) -0.035(5)

loop_
_atom_type_symbol
_atom_type_description
_atom_type_scat_dispersion_real
_atom_type_scat_dispersion_imag
_atom_type_scat_source
C C 0.0033 0.0016 'International Tables Vol C Tables 4.2.6.8 and 6.1.1.4'
H H 0.0000 0.0000 'International Tables Vol C Tables 4.2.6.8 and 6.1.1.4'
Cl Cl 0.1484 0.1585 'International Tables Vol C Tables 4.2.6.8 and 6.1.1.4'
F F 0.0171 0.0103 'International Tables Vol C Tables 4.2.6.8 and 6.1.1.4'
Ge Ge 0.1547 1.8001 'International Tables Vol C Tables 4.2.6.8 and 6.1.1.4'
N N 0.0061 0.0033 'International Tables Vol C Tables 4.2.6.8 and 6.1.1.4'
O O 0.0106 0.0060 'International Tables Vol C Tables 4.2.6.8 and 6.1.1.4'
P P 0.1023 0.0942 'International Tables Vol C Tables 4.2.6.8 and 6.1.1.4'
Sb Sb -0.5866 1.5461 'International Tables Vol C Tables 4.2.6.8 and 6.1.1.4'

loop_
_geom_angle_atom_site_label_1
_geom_angle_atom_site_label_2
_geom_angle_atom_site_label_3
_geom_angle
_geom_angle_site_symmetry_1
_geom_angle_site_symmetry_3
_geom_angle_publ_flag
N1_3 Ge1 C1_1 114.60(15) . . ?
N1_3 Ge1 C1_2 114.84(16) . . ?
C1_1 Ge1 C1_2 130.56(17) . . ?
N1_3 Ge1 O1_1 83.34(13) . . ?
C1_1 Ge1 O1_1 92.84(14) . . ?
C1_2 Ge1 O1_1 93.10(15) . . ?
N1_3 Ge1 O1_2 84.73(13) . . ?
C1_1 Ge1 O1_2 89.91(15) . . ?
C1_2 Ge1 O1_2 94.12(15) . . ?
O1_1 Ge1 O1_2 167.82(12) . . ?
O1_1 P1_1 C3_1 108.95(18) . . ?
O1_1 P1_1 C16_1 109.7(2) . . ?
C3_1 P1_1 C16_1 111.8(2) . . ?
O1_1 P1_1 C13_1 109.18(18) . . ?
C3_1 P1_1 C13_1 108.4(2) . . ?
C16_1 P1_1 C13_1 108.8(2) . . ?
P1_1 O1_1 Ge1 135.14(18) . . ?
C10_1 C1_1 C2_1 116.8(4) . . ?
C10_1 C1_1 Ge1 117.2(3) . . ?
C2_1 C1_1 Ge1 125.8(3) . . ?
C7_1 C2_1 C3_1 115.0(4) . . ?
C7_1 C2_1 C1_1 115.7(4) . . ?
C3_1 C2_1 C1_1 129.3(4) . . ?
C4_1 C3_1 C2_1 120.0(4) . . ?
C4_1 C3_1 P1_1 119.0(4) . . ?
C2_1 C3_1 P1_1 119.8(3) . . ?
C3_1 C4_1 C5_1 122.7(5) . . ?
C3_1 C4_1 H4_1 118.6 . . ?
C5_1 C4_1 H4_1 118.6 . . ?
C6_1 C5_1 C4_1 118.8(4) . . ?
C6_1 C5_1 H5_1 120.6 . . ?
C4_1 C5_1 H5_1 120.6 . . ?
C5_1 C6_1 C7_1 119.6(4) . . ?
C5_1 C6_1 C11_1 131.4(5) . . ?
C7_1 C6_1 C11_1 108.9(4) . . ?
C8_1 C7_1 C6_1 111.9(4) . . ?
C8_1 C7_1 C2_1 124.5(4) . . ?
C6_1 C7_1 C2_1 123.7(4) . . ?
C9_1 C8_1 C7_1 118.7(4) . . ?
C9_1 C8_1 C12_1 132.4(5) . . ?
C7_1 C8_1 C12_1 108.9(4) . . ?
C8_1 C9_1 C10_1 118.0(4) . . ?
C8_1 C9_1 H9_1 121.0 . . ?
C10_1 C9_1 H9_1 121.0 . . ?
C1_1 C10_1 C9_1 125.9(4) . . ?
C1_1 C10_1 H10_1 117.0 . . ?
C9_1 C10_1 H10_1 117.0 . . ?
C6_1 C11_1 C12_1 104.8(4) . . ?
C6_1 C11_1 H11A_1 110.8 . . ?
C12_1 C11_1 H11A_1 110.8 . . ?
C6_1 C11_1 H11B_1 110.8 . . ?
C12_1 C11_1 H11B_1 110.8 . . ?
H11A_1 C11_1 H11B_1 108.9 . . ?
C8_1 C12_1 C11_1 105.1(4) . . ?
C8_1 C12_1 H12A_1 110.7 . . ?
C11_1 C12_1 H12A_1 110.7 . . ?
C8_1 C12_1 H12B_1 110.7 . . ?
C11_1 C12_1 H12B_1 110.7 . . ?
H12A_1 C12_1 H12B_1 108.8 . . ?
C15_1 C13_1 C14_1 111.8(4) . . ?
C15_1 C13_1 P1_1 113.3(3) . . ?
C14_1 C13_1 P1_1 110.4(3) . . ?
C15_1 C13_1 H13_1 107.0 . . ?
C14_1 C13_1 H13_1 107.0 . . ?
P1_1 C13_1 H13_1 107.0 . . ?
C13_1 C14_1 H14A_1 109.5 . . ?
C13_1 C14_1 H14B_1 109.5 . . ?
H14A_1 C14_1 H14B_1 109.5 . . ?
C13_1 C14_1 H14C_1 109.5 . . ?
H14A_1 C14_1 H14C_1 109.5 . . ?
H14B_1 C14_1 H14C_1 109.5 . . ?
C13_1 C15_1 H15A_1 109.5 . . ?
C13_1 C15_1 H15B_1 109.5 . . ?
H15A_1 C15_1 H15B_1 109.5 . . ?
C13_1 C15_1 H15C_1 109.5 . . ?
H15A_1 C15_1 H15C_1 109.5 . . ?
H15B_1 C15_1 H15C_1 109.5 . . ?
C18_1 C16_1 C17_1 111.7(4) . . ?
C18_1 C16_1 P1_1 109.9(3) . . ?
C17_1 C16_1 P1_1 110.9(3) . . ?
C18_1 C16_1 H16_1 108.1 . . ?
C17_1 C16_1 H16_1 108.1 . . ?
P1_1 C16_1 H16_1 108.1 . . ?
C16_1 C17_1 H17A_1 109.5 . . ?
C16_1 C17_1 H17B_1 109.5 . . ?
H17A_1 C17_1 H17B_1 109.5 . . ?
C16_1 C17_1 H17C_1 109.5 . . ?
H17A_1 C17_1 H17C_1 109.5 . . ?
H17B_1 C17_1 H17C_1 109.5 . . ?
C16_1 C18_1 H18A_1 109.5 . . ?
C16_1 C18_1 H18B_1 109.5 . . ?
H18A_1 C18_1 H18B_1 109.5 . . ?
C16_1 C18_1 H18C_1 109.5 . . ?
H18A_1 C18_1 H18C_1 109.5 . . ?
H18B_1 C18_1 H18C_1 109.5 . . ?
O1_2 P1_2 C3_2 108.21(19) . . ?
O1_2 P1_2 C13_2 108.5(2) . . ?
C3_2 P1_2 C13_2 112.2(2) . . ?
O1_2 P1_2 C16_2 111.0(2) . . ?
C3_2 P1_2 C16_2 109.7(2) . . ?
C13_2 P1_2 C16_2 107.3(2) . . ?
P1_2 O1_2 Ge1 136.86(18) . . ?
C10_2 C1_2 C2_2 117.5(4) . . ?
C10_2 C1_2 Ge1 117.0(3) . . ?
C2_2 C1_2 Ge1 125.4(3) . . ?
C7_2 C2_2 C3_2 113.6(4) . . ?
C7_2 C2_2 C1_2 115.7(4) . . ?
C3_2 C2_2 C1_2 130.7(4) . . ?
C4_2 C3_2 C2_2 120.4(4) . . ?
C4_2 C3_2 P1_2 117.0(3) . . ?
C2_2 C3_2 P1_2 122.6(3) . . ?
C5_2 C4_2 C3_2 123.6(5) . . ?
C5_2 C4_2 H4_2 118.2 . . ?
C3_2 C4_2 H4_2 118.2 . . ?
C6_2 C5_2 C4_2 118.0(4) . . ?
C6_2 C5_2 H5_2 121.0 . . ?
C4_2 C5_2 H5_2 121.0 . . ?
C5_2 C6_2 C7_2 119.4(4) . . ?
C5_2 C6_2 C11_2 131.0(4) . . ?
C7_2 C6_2 C11_2 109.6(4) . . ?
C8_2 C7_2 C6_2 110.5(4) . . ?
C8_2 C7_2 C2_2 124.5(4) . . ?
C6_2 C7_2 C2_2 125.0(4) . . ?
C9_2 C8_2 C7_2 119.1(4) . . ?
C9_2 C8_2 C12_2 131.1(4) . . ?
C7_2 C8_2 C12_2 109.7(4) . . ?
C8_2 C9_2 C10_2 117.6(4) . . ?
C8_2 C9_2 H9_2 121.2 . . ?
C10_2 C9_2 H9_2 121.2 . . ?
C1_2 C10_2 C9_2 125.4(4) . . ?
C1_2 C10_2 H10_2 117.3 . . ?
C9_2 C10_2 H10_2 117.3 . . ?
C6_2 C11_2 C12_2 105.1(4) . . ?
C6_2 C11_2 H11A_2 110.7 . . ?
C12_2 C11_2 H11A_2 110.7 . . ?
C6_2 C11_2 H11B_2 110.7 . . ?
C12_2 C11_2 H11B_2 110.7 . . ?
H11A_2 C11_2 H11B_2 108.8 . . ?
C8_2 C12_2 C11_2 104.4(4) . . ?
C8_2 C12_2 H12A_2 110.9 . . ?
C11_2 C12_2 H12A_2 110.9 . . ?
C8_2 C12_2 H12B_2 110.9 . . ?
C11_2 C12_2 H12B_2 110.9 . . ?
H12A_2 C12_2 H12B_2 108.9 . . ?
C15_2 C13_2 C14_2 110.3(5) . . ?
C15_2 C13_2 P1_2 111.6(3) . . ?
C14_2 C13_2 P1_2 114.8(4) . . ?
C15_2 C13_2 H13_2 106.5 . . ?
C14_2 C13_2 H13_2 106.5 . . ?
P1_2 C13_2 H13_2 106.5 . . ?
C13_2 C14_2 H14A_2 109.5 . . ?
C13_2 C14_2 H14B_2 109.5 . . ?
H14A_2 C14_2 H14B_2 109.5 . . ?
C13_2 C14_2 H14C_2 109.5 . . ?
H14A_2 C14_2 H14C_2 109.5 . . ?
H14B_2 C14_2 H14C_2 109.5 . . ?
C13_2 C15_2 H15A_2 109.5 . . ?
C13_2 C15_2 H15B_2 109.5 . . ?
H15A_2 C15_2 H15B_2 109.5 . . ?
C13_2 C15_2 H15C_2 109.5 . . ?
H15A_2 C15_2 H15C_2 109.5 . . ?
H15B_2 C15_2 H15C_2 109.5 . . ?
C18_2 C16_2 C17_2 111.7(4) . . ?
C18_2 C16_2 P1_2 115.2(3) . . ?
C17_2 C16_2 P1_2 109.0(3) . . ?
C18_2 C16_2 H16_2 106.8 . . ?
C17_2 C16_2 H16_2 106.8 . . ?
P1_2 C16_2 H16_2 106.8 . . ?
C16_2 C17_2 H17A_2 109.5 . . ?
C16_2 C17_2 H17B_2 109.5 . . ?
H17A_2 C17_2 H17B_2 109.5 . . ?
C16_2 C17_2 H17C_2 109.5 . . ?
H17A_2 C17_2 H17C_2 109.5 . . ?
H17B_2 C17_2 H17C_2 109.5 . . ?
C16_2 C18_2 H18A_2 109.5 . . ?
C16_2 C18_2 H18B_2 109.5 . . ?
H18A_2 C18_2 H18B_2 109.5 . . ?
C16_2 C18_2 H18C_2 109.5 . . ?
H18A_2 C18_2 H18C_2 109.5 . . ?
H18B_2 C18_2 H18C_2 109.5 . . ?
C1_3 N1_3 C5_3 117.7(4) . . ?
C1_3 N1_3 Ge1 122.2(3) . . ?
C5_3 N1_3 Ge1 120.0(3) . . ?
C3_3 N2_3 C7_3 121.0(4) . . ?
C3_3 N2_3 C6_3 122.2(4) . . ?
C7_3 N2_3 C6_3 116.8(4) . . ?
N1_3 C1_3 C2_3 123.4(4) . . ?
N1_3 C1_3 H1_3 118.3 . . ?
C2_3 C1_3 H1_3 118.3 . . ?
C1_3 C2_3 C3_3 119.8(4) . . ?
C1_3 C2_3 H2_3 120.1 . . ?
C3_3 C2_3 H2_3 120.1 . . ?
N2_3 C3_3 C4_3 121.5(4) . . ?
N2_3 C3_3 C2_3 122.6(4) . . ?
C4_3 C3_3 C2_3 115.9(4) . . ?
C5_3 C4_3 C3_3 120.7(4) . . ?
C5_3 C4_3 H4_3 119.7 . . ?
C3_3 C4_3 H4_3 119.7 . . ?
N1_3 C5_3 C4_3 122.4(4) . . ?
N1_3 C5_3 H5_3 118.8 . . ?
C4_3 C5_3 H5_3 118.8 . . ?
N2_3 C6_3 H6A_3 109.5 . . ?
N2_3 C6_3 H6B_3 109.5 . . ?
H6A_3 C6_3 H6B_3 109.5 . . ?
N2_3 C6_3 H6C_3 109.5 . . ?
H6A_3 C6_3 H6C_3 109.5 . . ?
H6B_3 C6_3 H6C_3 109.5 . . ?
N2_3 C7_3 H7A_3 109.5 . . ?
N2_3 C7_3 H7B_3 109.5 . . ?
H7A_3 C7_3 H7B_3 109.5 . . ?
N2_3 C7_3 H7C_3 109.5 . . ?
H7A_3 C7_3 H7C_3 109.5 . . ?
H7B_3 C7_3 H7C_3 109.5 . . ?
Cl2_4 C1_4 Cl1_4 113.1(3) . . ?
Cl2_4 C1_4 H1A_4 109.0 . . ?
Cl1_4 C1_4 H1A_4 109.0 . . ?
Cl2_4 C1_4 H1B_4 109.0 . . ?
Cl1_4 C1_4 H1B_4 109.0 . . ?
H1A_4 C1_4 H1B_4 107.8 . . ?
F5_5 Sb1_5 F6_5 178.5(2) . . ?
F5_5 Sb1_5 F1_5 92.4(2) . . ?
F6_5 Sb1_5 F1_5 89.0(2) . . ?
F5_5 Sb1_5 F4_5 89.86(18) . . ?
F6_5 Sb1_5 F4_5 90.71(18) . . ?
F1_5 Sb1_5 F4_5 91.01(16) . . ?
F5_5 Sb1_5 F2_5 89.89(16) . . ?
F6_5 Sb1_5 F2_5 89.53(16) . . ?
F1_5 Sb1_5 F2_5 89.49(15) . . ?
F4_5 Sb1_5 F2_5 179.45(15) . . ?
F5_5 Sb1_5 F3_5 89.8(2) . . ?
F6_5 Sb1_5 F3_5 88.82(18) . . ?
F1_5 Sb1_5 F3_5 177.7(2) . . ?
F4_5 Sb1_5 F3_5 89.75(15) . . ?
F2_5 Sb1_5 F3_5 89.76(14) . . ?
F1_6 Sb1_6 F3_6 179.7(3) . . ?
F1_6 Sb1_6 F4_6 91.0(3) . . ?
F3_6 Sb1_6 F4_6 89.2(3) . . ?
F1_6 Sb1_6 F5_6 90.2(3) . . ?
F3_6 Sb1_6 F5_6 90.1(3) . . ?
F4_6 Sb1_6 F5_6 91.7(3) . . ?
F1_6 Sb1_6 F2_6 90.0(3) . . ?
F3_6 Sb1_6 F2_6 89.8(3) . . ?
F4_6 Sb1_6 F2_6 178.9(3) . . ?
F5_6 Sb1_6 F2_6 87.8(3) . . ?
F1_6 Sb1_6 F6_6 89.5(3) . . ?
F3_6 Sb1_6 F6_6 90.2(3) . . ?
F4_6 Sb1_6 F6_6 90.6(3) . . ?
F5_6 Sb1_6 F6_6 177.7(3) . . ?
F2_6 Sb1_6 F6_6 89.9(3) . . ?
F1_6 Sb1_6 F6_6 136.4(2) . 2_656 ?
F3_6 Sb1_6 F6_6 43.3(2) . 2_656 ?
F4_6 Sb1_6 F6_6 89.4(2) . 2_656 ?
F5_6 Sb1_6 F6_6 133.4(2) . 2_656 ?
F2_6 Sb1_6 F6_6 90.2(2) . 2_656 ?
F6_6 Sb1_6 F6_6 46.9(3) . 2_656 ?
F6_6 F3_6 Sb1_6 89.1(3) 2_656 . ?
F3_6 F6_6 Sb1_6 140.7(4) 2_656 . ?
F3_6 F6_6 Sb1_6 47.6(2) 2_656 2_656 ?
Sb1_6 F6_6 Sb1_6 120.7(3) . 2_656 ?
Cl2_6 C1_6 Cl1_6 110.6(6) . . ?
Cl2_6 C1_6 H1A_6 109.5 . . ?
Cl1_6 C1_6 H1A_6 109.5 . . ?
Cl2_6 C1_6 H1B_6 109.5 . . ?
Cl1_6 C1_6 H1B_6 109.5 . . ?
H1A_6 C1_6 H1B_6 108.1 . . ?
F2_7 Sb1_7 F5_7 96.7(8) . . ?
F2_7 Sb1_7 F1_7 93.0(8) . . ?
F5_7 Sb1_7 F1_7 95.2(8) . . ?
F2_7 Sb1_7 F3_7 91.6(5) . . ?
F5_7 Sb1_7 F3_7 91.0(5) . . ?
F1_7 Sb1_7 F3_7 171.7(7) . . ?
F2_7 Sb1_7 F4_7 177.1(9) . . ?
F5_7 Sb1_7 F4_7 86.0(7) . . ?
F1_7 Sb1_7 F4_7 87.5(8) . . ?
F3_7 Sb1_7 F4_7 87.5(5) . . ?
F2_7 Sb1_7 F6_7 86.4(7) . . ?
F5_7 Sb1_7 F6_7 176.6(7) . . ?
F1_7 Sb1_7 F6_7 85.9(8) . . ?
F3_7 Sb1_7 F6_7 87.6(5) . . ?
F4_7 Sb1_7 F6_7 90.8(6) . . ?

loop_
_geom_bond_atom_site_label_1
_geom_bond_atom_site_label_2
_geom_bond_distance
_geom_bond_site_symmetry_2
_geom_bond_publ_flag
Ge1 N1_3 1.936(3) . ?
Ge1 C1_1 1.946(4) . ?
Ge1 C1_2 1.960(4) . ?
Ge1 O1_1 1.979(3) . ?
Ge1 O1_2 1.981(3) . ?
P1_1 O1_1 1.521(3) . ?
P1_1 C3_1 1.779(4) . ?
P1_1 C16_1 1.794(5) . ?
P1_1 C13_1 1.805(4) . ?
C1_1 C10_1 1.377(6) . ?
C1_1 C2_1 1.449(6) . ?
C2_1 C7_1 1.424(6) . ?
C2_1 C3_1 1.426(6) . ?
C3_1 C4_1 1.388(6) . ?
C4_1 C5_1 1.411(7) . ?
C4_1 H4_1 0.9300 . ?
C5_1 C6_1 1.349(7) . ?
C5_1 H5_1 0.9300 . ?
C6_1 C7_1 1.410(6) . ?
C6_1 C11_1 1.512(7) . ?
C7_1 C8_1 1.404(6) . ?
C8_1 C9_1 1.356(6) . ?
C8_1 C12_1 1.511(6) . ?
C9_1 C10_1 1.407(6) . ?
C9_1 H9_1 0.9300 . ?
C10_1 H10_1 0.9300 . ?
C11_1 C12_1 1.547(7) . ?
C11_1 H11A_1 0.9700 . ?
C11_1 H11B_1 0.9700 . ?
C12_1 H12A_1 0.9700 . ?
C12_1 H12B_1 0.9700 . ?
C13_1 C15_1 1.524(6) . ?
C13_1 C14_1 1.535(6) . ?
C13_1 H13_1 0.9800 . ?
C14_1 H14A_1 0.9600 . ?
C14_1 H14B_1 0.9600 . ?
C14_1 H14C_1 0.9600 . ?
C15_1 H15A_1 0.9600 . ?
C15_1 H15B_1 0.9600 . ?
C15_1 H15C_1 0.9600 . ?
C16_1 C18_1 1.533(7) . ?
C16_1 C17_1 1.535(6) . ?
C16_1 H16_1 0.9800 . ?
C17_1 H17A_1 0.9600 . ?
C17_1 H17B_1 0.9600 . ?
C17_1 H17C_1 0.9600 . ?
C18_1 H18A_1 0.9600 . ?
C18_1 H18B_1 0.9600 . ?
C18_1 H18C_1 0.9600 . ?
P1_2 O1_2 1.523(3) . ?
P1_2 C3_2 1.775(4) . ?
P1_2 C13_2 1.806(5) . ?
P1_2 C16_2 1.816(5) . ?
C1_2 C10_2 1.384(6) . ?
C1_2 C2_2 1.445(6) . ?
C2_2 C7_2 1.419(6) . ?
C2_2 C3_2 1.442(6) . ?
C3_2 C4_2 1.392(6) . ?
C4_2 C5_2 1.391(6) . ?
C4_2 H4_2 0.9300 . ?
C5_2 C6_2 1.373(7) . ?
C5_2 H5_2 0.9300 . ?
C6_2 C7_2 1.404(6) . ?
C6_2 C11_2 1.502(6) . ?
C7_2 C8_2 1.401(6) . ?
C8_2 C9_2 1.366(6) . ?
C8_2 C12_2 1.508(6) . ?
C9_2 C10_2 1.410(6) . ?
C9_2 H9_2 0.9300 . ?
C10_2 H10_2 0.9300 . ?
C11_2 C12_2 1.531(7) . ?
C11_2 H11A_2 0.9700 . ?
C11_2 H11B_2 0.9700 . ?
C12_2 H12A_2 0.9700 . ?
C12_2 H12B_2 0.9700 . ?
C13_2 C15_2 1.504(7) . ?
C13_2 C14_2 1.517(7) . ?
C13_2 H13_2 0.9800 . ?
C14_2 H14A_2 0.9600 . ?
C14_2 H14B_2 0.9600 . ?
C14_2 H14C_2 0.9600 . ?
C15_2 H15A_2 0.9600 . ?
C15_2 H15B_2 0.9600 . ?
C15_2 H15C_2 0.9600 . ?
C16_2 C18_2 1.520(6) . ?
C16_2 C17_2 1.536(6) . ?
C16_2 H16_2 0.9800 . ?
C17_2 H17A_2 0.9600 . ?
C17_2 H17B_2 0.9600 . ?
C17_2 H17C_2 0.9600 . ?
C18_2 H18A_2 0.9600 . ?
C18_2 H18B_2 0.9600 . ?
C18_2 H18C_2 0.9600 . ?
N1_3 C1_3 1.350(5) . ?
N1_3 C5_3 1.351(5) . ?
N2_3 C3_3 1.344(5) . ?
N2_3 C7_3 1.451(6) . ?
N2_3 C6_3 1.463(6) . ?
C1_3 C2_3 1.354(6) . ?
C1_3 H1_3 0.9300 . ?
C2_3 C3_3 1.419(6) . ?
C2_3 H2_3 0.9300 . ?
C3_3 C4_3 1.410(6) . ?
C4_3 C5_3 1.359(6) . ?
C4_3 H4_3 0.9300 . ?
C5_3 H5_3 0.9300 . ?
C6_3 H6A_3 0.9600 . ?
C6_3 H6B_3 0.9600 . ?
C6_3 H6C_3 0.9600 . ?
C7_3 H7A_3 0.9600 . ?
C7_3 H7B_3 0.9600 . ?
C7_3 H7C_3 0.9600 . ?
C1_4 Cl2_4 1.711(7) . ?
C1_4 Cl1_4 1.741(7) . ?
C1_4 H1A_4 0.9700 . ?
C1_4 H1B_4 0.9700 . ?
Sb1_5 F5_5 1.844(3) . ?
Sb1_5 F6_5 1.846(3) . ?
Sb1_5 F1_5 1.850(3) . ?
Sb1_5 F4_5 1.855(3) . ?
Sb1_5 F2_5 1.863(3) . ?
Sb1_5 F3_5 1.865(3) . ?
Sb1_6 F1_6 1.854(5) . ?
Sb1_6 F3_6 1.862(5) . ?
Sb1_6 F4_6 1.863(6) . ?
Sb1_6 F5_6 1.866(5) . ?
Sb1_6 F2_6 1.869(6) . ?
Sb1_6 F6_6 1.872(5) . ?
Sb1_6 F6_6 2.521(6) 2_656 ?
F3_6 F6_6 1.729(8) 2_656 ?
C1_6 Cl2_6 1.743(10) . ?
C1_6 Cl1_6 1.794(10) . ?
C1_6 H1A_6 0.9700 . ?
C1_6 H1B_6 0.9700 . ?
Sb1_7 F2_7 1.816(9) . ?
Sb1_7 F5_7 1.817(10) . ?
Sb1_7 F1_7 1.827(5) . ?
Sb1_7 F3_7 1.848(5) . ?
Sb1_7 F4_7 1.849(9) . ?
Sb1_7 F6_7 1.854(9) . ?

loop_
_geom_torsion_atom_site_label_1
_geom_torsion_atom_site_label_2
_geom_torsion_atom_site_label_3
_geom_torsion_atom_site_label_4
_geom_torsion
_geom_torsion_site_symmetry_1
_geom_torsion_site_symmetry_2
_geom_torsion_site_symmetry_3
_geom_torsion_site_symmetry_4
_geom_torsion_publ_flag
C3_1 P1_1 O1_1 Ge1 14.6(3) . . . . ?
C16_1 P1_1 O1_1 Ge1 137.2(3) . . . . ?
C13_1 P1_1 O1_1 Ge1 -103.7(3) . . . . ?
C10_1 C1_1 C2_1 C7_1 6.8(5) . . . . ?
Ge1 C1_1 C2_1 C7_1 -167.0(3) . . . . ?
C10_1 C1_1 C2_1 C3_1 -172.5(4) . . . . ?
Ge1 C1_1 C2_1 C3_1 13.8(6) . . . . ?
C7_1 C2_1 C3_1 C4_1 4.7(6) . . . . ?
C1_1 C2_1 C3_1 C4_1 -176.1(4) . . . . ?
C7_1 C2_1 C3_1 P1_1 -162.9(3) . . . . ?
C1_1 C2_1 C3_1 P1_1 16.4(6) . . . . ?
O1_1 P1_1 C3_1 C4_1 164.2(3) . . . . ?
C16_1 P1_1 C3_1 C4_1 42.9(4) . . . . ?
C13_1 P1_1 C3_1 C4_1 -77.0(4) . . . . ?
O1_1 P1_1 C3_1 C2_1 -28.1(4) . . . . ?
C16_1 P1_1 C3_1 C2_1 -149.5(3) . . . . ?
C13_1 P1_1 C3_1 C2_1 90.6(4) . . . . ?
C2_1 C3_1 C4_1 C5_1 -2.0(7) . . . . ?
P1_1 C3_1 C4_1 C5_1 165.6(4) . . . . ?
C3_1 C4_1 C5_1 C6_1 -2.0(7) . . . . ?
C4_1 C5_1 C6_1 C7_1 2.8(7) . . . . ?
C4_1 C5_1 C6_1 C11_1 -174.4(5) . . . . ?
C5_1 C6_1 C7_1 C8_1 -179.1(4) . . . . ?
C11_1 C6_1 C7_1 C8_1 -1.3(5) . . . . ?
C5_1 C6_1 C7_1 C2_1 0.2(7) . . . . ?
C11_1 C6_1 C7_1 C2_1 178.0(4) . . . . ?
C3_1 C2_1 C7_1 C8_1 175.3(4) . . . . ?
C1_1 C2_1 C7_1 C8_1 -4.1(6) . . . . ?
C3_1 C2_1 C7_1 C6_1 -3.9(6) . . . . ?
C1_1 C2_1 C7_1 C6_1 176.7(4) . . . . ?
C6_1 C7_1 C8_1 C9_1 177.2(4) . . . . ?
C2_1 C7_1 C8_1 C9_1 -2.1(7) . . . . ?
C6_1 C7_1 C8_1 C12_1 -2.7(5) . . . . ?
C2_1 C7_1 C8_1 C12_1 178.0(4) . . . . ?
C7_1 C8_1 C9_1 C10_1 5.3(6) . . . . ?
C12_1 C8_1 C9_1 C10_1 -174.9(5) . . . . ?
C2_1 C1_1 C10_1 C9_1 -4.0(6) . . . . ?
Ge1 C1_1 C10_1 C9_1 170.3(3) . . . . ?
C8_1 C9_1 C10_1 C1_1 -2.3(7) . . . . ?
C5_1 C6_1 C11_1 C12_1 -178.0(5) . . . . ?
C7_1 C6_1 C11_1 C12_1 4.6(5) . . . . ?
C9_1 C8_1 C12_1 C11_1 -174.5(5) . . . . ?
C7_1 C8_1 C12_1 C11_1 5.4(5) . . . . ?
C6_1 C11_1 C12_1 C8_1 -5.9(5) . . . . ?
O1_1 P1_1 C13_1 C15_1 -177.4(3) . . . . ?
C3_1 P1_1 C13_1 C15_1 64.0(4) . . . . ?
C16_1 P1_1 C13_1 C15_1 -57.8(4) . . . . ?
O1_1 P1_1 C13_1 C14_1 56.3(4) . . . . ?
C3_1 P1_1 C13_1 C14_1 -62.3(4) . . . . ?
C16_1 P1_1 C13_1 C14_1 175.9(3) . . . . ?
O1_1 P1_1 C16_1 C18_1 57.0(4) . . . . ?
C3_1 P1_1 C16_1 C18_1 178.0(3) . . . . ?
C13_1 P1_1 C16_1 C18_1 -62.3(4) . . . . ?
O1_1 P1_1 C16_1 C17_1 -66.9(4) . . . . ?
C3_1 P1_1 C16_1 C17_1 54.0(4) . . . . ?
C13_1 P1_1 C16_1 C17_1 173.7(3) . . . . ?
C3_2 P1_2 O1_2 Ge1 -15.3(3) . . . . ?
C13_2 P1_2 O1_2 Ge1 106.6(3) . . . . ?
C16_2 P1_2 O1_2 Ge1 -135.8(3) . . . . ?
C10_2 C1_2 C2_2 C7_2 -4.7(6) . . . . ?
Ge1 C1_2 C2_2 C7_2 171.1(3) . . . . ?
C10_2 C1_2 C2_2 C3_2 174.8(4) . . . . ?
Ge1 C1_2 C2_2 C3_2 -9.4(7) . . . . ?
C7_2 C2_2 C3_2 C4_2 -1.9(6) . . . . ?
C1_2 C2_2 C3_2 C4_2 178.5(4) . . . . ?
C7_2 C2_2 C3_2 P1_2 176.3(3) . . . . ?
C1_2 C2_2 C3_2 P1_2 -3.2(7) . . . . ?
O1_2 P1_2 C3_2 C4_2 -167.8(3) . . . . ?
C13_2 P1_2 C3_2 C4_2 72.5(4) . . . . ?
C16_2 P1_2 C3_2 C4_2 -46.5(4) . . . . ?
O1_2 P1_2 C3_2 C2_2 13.9(4) . . . . ?
C13_2 P1_2 C3_2 C2_2 -105.7(4) . . . . ?
C16_2 P1_2 C3_2 C2_2 135.2(4) . . . . ?
C2_2 C3_2 C4_2 C5_2 0.5(7) . . . . ?
P1_2 C3_2 C4_2 C5_2 -177.8(4) . . . . ?
C3_2 C4_2 C5_2 C6_2 1.7(7) . . . . ?
C4_2 C5_2 C6_2 C7_2 -2.3(7) . . . . ?
C4_2 C5_2 C6_2 C11_2 176.5(5) . . . . ?
C5_2 C6_2 C7_2 C8_2 -179.9(4) . . . . ?
C11_2 C6_2 C7_2 C8_2 1.1(5) . . . . ?
C5_2 C6_2 C7_2 C2_2 0.8(7) . . . . ?
C11_2 C6_2 C7_2 C2_2 -178.2(4) . . . . ?
C3_2 C2_2 C7_2 C8_2 -177.9(4) . . . . ?
C1_2 C2_2 C7_2 C8_2 1.7(6) . . . . ?
C3_2 C2_2 C7_2 C6_2 1.3(6) . . . . ?
C1_2 C2_2 C7_2 C6_2 -179.0(4) . . . . ?
C6_2 C7_2 C8_2 C9_2 -176.9(4) . . . . ?
C2_2 C7_2 C8_2 C9_2 2.5(7) . . . . ?
C6_2 C7_2 C8_2 C12_2 4.4(5) . . . . ?
C2_2 C7_2 C8_2 C12_2 -176.3(4) . . . . ?
C7_2 C8_2 C9_2 C10_2 -3.2(6) . . . . ?
C12_2 C8_2 C9_2 C10_2 175.2(5) . . . . ?
C2_2 C1_2 C10_2 C9_2 4.2(7) . . . . ?
Ge1 C1_2 C10_2 C9_2 -172.0(4) . . . . ?
C8_2 C9_2 C10_2 C1_2 -0.1(7) . . . . ?
C5_2 C6_2 C11_2 C12_2 175.2(5) . . . . ?
C7_2 C6_2 C11_2 C12_2 -6.0(5) . . . . ?
C9_2 C8_2 C12_2 C11_2 173.6(5) . . . . ?
C7_2 C8_2 C12_2 C11_2 -7.8(5) . . . . ?
C6_2 C11_2 C12_2 C8_2 8.1(5) . . . . ?
O1_2 P1_2 C13_2 C15_2 -58.8(4) . . . . ?
C3_2 P1_2 C13_2 C15_2 60.7(4) . . . . ?
C16_2 P1_2 C13_2 C15_2 -178.8(4) . . . . ?
O1_2 P1_2 C13_2 C14_2 174.8(5) . . . . ?
C3_2 P1_2 C13_2 C14_2 -65.7(5) . . . . ?
C16_2 P1_2 C13_2 C14_2 54.8(5) . . . . ?
O1_2 P1_2 C16_2 C18_2 78.8(4) . . . . ?
C3_2 P1_2 C16_2 C18_2 -40.8(4) . . . . ?
C13_2 P1_2 C16_2 C18_2 -162.8(3) . . . . ?
O1_2 P1_2 C16_2 C17_2 -47.6(4) . . . . ?
C3_2 P1_2 C16_2 C17_2 -167.2(3) . . . . ?
C13_2 P1_2 C16_2 C17_2 70.7(4) . . . . ?
C5_3 N1_3 C1_3 C2_3 1.7(7) . . . . ?
Ge1 N1_3 C1_3 C2_3 -175.4(4) . . . . ?
N1_3 C1_3 C2_3 C3_3 0.3(7) . . . . ?
C7_3 N2_3 C3_3 C4_3 4.6(7) . . . . ?
C6_3 N2_3 C3_3 C4_3 -178.1(4) . . . . ?
C7_3 N2_3 C3_3 C2_3 -176.1(4) . . . . ?
C6_3 N2_3 C3_3 C2_3 1.2(7) . . . . ?
C1_3 C2_3 C3_3 N2_3 177.6(4) . . . . ?
C1_3 C2_3 C3_3 C4_3 -3.1(7) . . . . ?
N2_3 C3_3 C4_3 C5_3 -176.7(4) . . . . ?
C2_3 C3_3 C4_3 C5_3 4.0(6) . . . . ?
C1_3 N1_3 C5_3 C4_3 -0.7(6) . . . . ?
Ge1 N1_3 C5_3 C4_3 176.5(3) . . . . ?
C3_3 C4_3 C5_3 N1_3 -2.2(7) . . . . ?
F4_6 Sb1_6 F3_6 F6_6 90.0(3) . . . 2_656 ?
F5_6 Sb1_6 F3_6 F6_6 -178.3(3) . . . 2_656 ?
F2_6 Sb1_6 F3_6 F6_6 -90.5(3) . . . 2_656 ?
F6_6 Sb1_6 F3_6 F6_6 -0.6(2) . . . 2_656 ?
F1_6 Sb1_6 F6_6 F3_6 -86.8(7) . . . 2_656 ?
F3_6 Sb1_6 F6_6 F3_6 93.4(6) . . . 2_656 ?
F4_6 Sb1_6 F6_6 F3_6 4.2(7) . . . 2_656 ?
F2_6 Sb1_6 F6_6 F3_6 -176.8(7) . . . 2_656 ?
F6_6 Sb1_6 F6_6 F3_6 92.8(6) 2_656 . . 2_656 ?
F1_6 Sb1_6 F6_6 Sb1_6 -146.0(4) . . . 2_656 ?
F3_6 Sb1_6 F6_6 Sb1_6 34.2(3) . . . 2_656 ?
F4_6 Sb1_6 F6_6 Sb1_6 -55.0(4) . . . 2_656 ?
F2_6 Sb1_6 F6_6 Sb1_6 124.0(4) . . . 2_656 ?
F6_6 Sb1_6 F6_6 Sb1_6 33.6(3) 2_656 . . 2_656 ?
